data_4116731
loop_
_publ_author_name
'Hiroshi M. Yamamoto'
'Jun-Ichi Yamaura'
'Reizo Kato'

_publ_contact_author
;
Hiroshi M. Yamamoto
Kato Lab., The Institute for Solid State Physics, 
The University of Tokyo
7-22-1, Roppongi, Minato-ku, Tokyo, 106, Japan  
;
_publ_contact_author_email ' yhiroshi@kappa.issp.u-tokyo.ac.jp '
_publ_contact_author_fax ' +81-3-3478-6742 '
_publ_contact_author_phone ' +81-3-3478-6811 (ext.5714) '
_publ_section_title
;
 Multicomponent Molecular Conductors with Supramolecular Assembly:
 Iodine-Containing Neutral Molecules as Building Blocks
;
_journal_name_full 'Journal of the American Chemical Society'
_journal_page_first 5905
_journal_page_last 5913
_journal_paper_doi 10.1021/ja980024u
_journal_volume 120
_journal_year 1998
_chemical_formula_structural (BEDT-TTF)2Cl2(DIA)(TIE)
_chemical_formula_sum 'C24 H16 Cl2 I6 S16'
_chemical_formula_weight 1649.68
_space_group_IT_number 2
_symmetry_cell_setting triclinic
_symmetry_Int_Tables_number 2
_symmetry_space_group_name_Hall '-P 1'
_symmetry_space_group_name_H-M 'P -1'
_audit_creation_date 'Sat Jul 19 19:12:39 1997'
_audit_creation_method 'from TEXRAY.INF file'
_cell_angle_alpha 95.81(2)
_cell_angle_beta 100.59(2)
_cell_angle_gamma 80.10(1)
_cell_formula_units_Z 1
_cell_length_a 10.179(2)
_cell_length_b 13.857(2)
_cell_length_c 7.929(2)
_cell_measurement_reflns_used 25
_cell_measurement_temperature 293.2
_cell_measurement_theta_max 15.5
_cell_measurement_theta_min 13.6
_cell_volume 1080.2(4)
_computing_cell_refinement 'MXC Diffractometer Control'
_computing_data_collection 'MXC Diffractometer Control'
_computing_data_reduction teXsan
_computing_publication_material teXsan
_computing_structure_refinement teXsan
_computing_structure_solution SIR92
_diffrn_ambient_temperature 293.2
_diffrn_measurement_device MXC18
_diffrn_measurement_method \w-2\q
_diffrn_orient_matrix_UB_11 -0.05042
_diffrn_orient_matrix_UB_12 0.06291
_diffrn_orient_matrix_UB_13 -0.04630
_diffrn_orient_matrix_UB_21 -0.08669
_diffrn_orient_matrix_UB_22 -0.02726
_diffrn_orient_matrix_UB_23 -0.01706
_diffrn_orient_matrix_UB_31 -0.01350
_diffrn_orient_matrix_UB_32 0.02633
_diffrn_orient_matrix_UB_33 0.11880
_diffrn_radiation_detector 'scintillation counter'
_diffrn_radiation_monochromator graphite
_diffrn_radiation_source 'MAC Science rotar'
_diffrn_radiation_type 'Mo K\a'
_diffrn_radiation_wavelength 0.7107
_diffrn_reflns_av_R_equivalents 0.015
_diffrn_reflns_av_sigmaI/netI 0.023
_diffrn_reflns_limit_h_max 13
_diffrn_reflns_limit_h_min -13
_diffrn_reflns_limit_k_max 18
_diffrn_reflns_limit_k_min -18
_diffrn_reflns_limit_l_max 8
_diffrn_reflns_limit_l_min 0
_diffrn_reflns_number 7782
_diffrn_reflns_reduction_process 'Lp corrections applied'
_diffrn_reflns_theta_max 32.5
_diffrn_reflns_theta_min 1.5
_diffrn_standards_decay_% -7.49
_diffrn_standards_interval_count 100
_diffrn_standards_number 3
_exptl_absorpt_coefficient_mu 5.235
_exptl_absorpt_correction_T_max 1.000
_exptl_absorpt_correction_T_min 0.785
_exptl_absorpt_correction_type analytical
_exptl_crystal_colour black
_exptl_crystal_density_diffrn 2.536
_exptl_crystal_description block
_exptl_crystal_F_000 768.00
_exptl_crystal_size_max 0.300
_exptl_crystal_size_mid 0.250
_exptl_crystal_size_min 0.250
_refine_diff_density_max 1.45
_refine_diff_density_min -1.35
_refine_ls_extinction_coef 0.0007(5)
_refine_ls_extinction_method 'Zachariasen(1967) type 2 gaussian isotropic'
_refine_ls_goodness_of_fit_obs 4.772
_refine_ls_hydrogen_treatment noref
_refine_ls_matrix_type full
_refine_ls_number_constraints 0
_refine_ls_number_parameters 218
_refine_ls_number_reflns 6174
_refine_ls_number_restraints 0
_refine_ls_R_factor_obs 0.0459
_refine_ls_shift/esd_max 0.2387
_refine_ls_shift/esd_mean 0.0319
_refine_ls_structure_factor_coef F
_refine_ls_weighting_details 'w = 1/[\s^2^(Fo) + 0.00003|Fo|^2^]'
_refine_ls_weighting_scheme calc
_refine_ls_wR_factor_obs 0.0569
_reflns_number_observed 6174
_reflns_number_total 7337
_reflns_observed_criterion >3.0sigma(I)
_cod_data_source_file ja980024u_3.cif
_cod_data_source_block ET2Cl2DIATIE
_cod_depositor_comments
;
The following automatic conversions were performed:

'_refine_ls_weighting_scheme' value 'w = 1/[\s^2^(Fo) +
0.00003|Fo|^2^]' was changed to 'calc'. New tag
'_refine_ls_weighting_details' was created. The value of the new tag
was set to 'w = 1/[\s^2^(Fo) + 0.00003|Fo|^2^]'.

Automatic conversion script
Id: cif_fix_values 3143 2015-03-26 13:38:13Z robertas 
;
_cod_original_cell_volume 1080.3(4)
_cod_original_sg_symbol_H-M 'P -1 '
_cod_original_formula_sum 'C24 H16 Cl2 I6 S16 '
_cod_database_code 4116731

loop_
_symmetry_equiv_pos_as_xyz
x,y,z
-x,-y,-z

loop_
_atom_site_aniso_label
_atom_site_aniso_U_11
_atom_site_aniso_U_22
_atom_site_aniso_U_33
_atom_site_aniso_U_12
_atom_site_aniso_U_13
_atom_site_aniso_U_23
I(1) 0.0475(2) 0.0405(2) 0.0309(2) -0.0042(2) 0.0002(2) 0.0045(2)
I(2) 0.0476(2) 0.0404(2) 0.0355(2) -0.0041(2) 0.0124(2) 0.0016(2)
I(3) 0.0371(2) 0.0443(2) 0.0450(2) -0.0059(2) 0.0019(2) 0.0054(2)
Cl(1) 0.0299(7) 0.0345(7) 0.0411(7) -0.0002(5) 0.0075(5) 0.0066(6)
S(1) 0.0352(7) 0.0318(7) 0.0330(7) -0.0136(6) 0.0009(5) 0.0040(5)
S(2) 0.0372(8) 0.0251(7) 0.0552(9) 0.0000(6) 0.0026(7) 0.0081(6)
S(3) 0.0326(7) 0.0349(7) 0.0298(7) -0.0158(6) -0.0045(5) 0.0085(5)
S(4) 0.0240(6) 0.0329(7) 0.0466(8) -0.0040(5) -0.0013(6) 0.0068(6)
S(5) 0.066(1) 0.071(1) 0.053(1) -0.047(1) 0.0167(9) -0.0140(9)
S(6) 0.094(2) 0.0242(8) 0.081(1) -0.0129(9) 0.019(1) 0.0101(8)
S(7) 0.059(1) 0.051(1) 0.0517(10) -0.0346(9) -0.0146(8) 0.0218(8)
S(8) 0.0288(7) 0.0457(9) 0.061(1) -0.0120(7) -0.0098(7) 0.0022(8)
C(1) 0.030(3) 0.023(2) 0.034(3) -0.007(2) 0.006(2) 0.000(2)
C(2) 0.023(2) 0.029(3) 0.031(3) -0.005(2) 0.007(2) 0.001(2)
C(3) 0.039(3) 0.031(3) 0.039(3) -0.017(2) 0.014(2) -0.004(2)
C(4) 0.047(4) 0.024(3) 0.049(4) -0.009(2) 0.012(3) 0.004(2)
C(5) 0.030(3) 0.036(3) 0.028(3) -0.014(2) 0.003(2) 0.003(2)
C(6) 0.022(2) 0.035(3) 0.036(3) -0.009(2) 0.003(2) -0.003(2)
C(7) 0.24(2) 0.049(5) 0.064(6) -0.067(8) 0.059(8) -0.027(4)
C(8) 0.123(9) 0.056(6) 0.111(9) -0.031(6) 0.072(7) -0.033(6)
C(9) 0.091(8) 0.18(1) 0.20(1) -0.110(9) -0.083(9) 0.13(1)
C(10) 0.056(6) 0.122(9) 0.18(1) -0.061(6) -0.031(7) 0.081(9)
C(11) 0.042(3) 0.047(4) 0.043(3) -0.014(3) 0.009(3) -0.002(3)
C(12) 0.050(4) 0.050(4) 0.043(4) -0.006(3) 0.006(3) 0.000(3)

loop_
_atom_site_label
_atom_site_fract_x
_atom_site_fract_y
_atom_site_fract_z
_atom_site_U_iso_or_equiv
_atom_site_thermal_displace_type
_atom_site_calc_flag
_atom_site_occupancy
I(1) 0.85919(4) -0.40496(3) 0.25129(5) 0.0406(1) Uani d 1.00
I(2) 1.14040(4) -0.59623(3) 0.28571(5) 0.0409(1) Uani d 1.00
I(3) 0.83652(4) -0.12779(3) -0.00325(6) 0.0426(1) Uani d 1.00
Cl(1) 0.6458(1) -0.2824(1) -0.0360(2) 0.0353(3) Uani d 1.00
S(1) 0.3783(1) -0.1187(1) 0.1857(2) 0.0328(4) Uani d 1.00
S(2) 0.5910(2) -0.2130(1) 0.4426(2) 0.0400(4) Uani d 1.00
S(3) 0.5384(1) 0.0708(1) 0.2335(2) 0.0320(3) Uani d 1.00
S(4) 0.7464(1) -0.0321(1) 0.4859(2) 0.0352(4) Uani d 1.00
S(5) 0.2232(2) -0.2891(2) 0.1397(3) 0.0593(6) Uani d 1.00
S(6) 0.4623(3) -0.3953(1) 0.4159(3) 0.0652(7) Uani d 1.00
S(7) 0.6738(2) 0.2435(1) 0.2437(2) 0.0528(5) Uani d 1.00
S(8) 0.9195(2) 0.1199(1) 0.5536(2) 0.0469(5) Uani d 1.00
C(1) 0.5271(5) -0.1110(4) 0.3293(7) 0.029(1) Uani d 1.00
C(2) 0.5940(5) -0.0303(4) 0.3515(7) 0.027(1) Uani d 1.00
C(3) 0.3610(6) -0.2332(4) 0.2400(8) 0.035(2) Uani d 1.00
C(4) 0.4602(7) -0.2768(4) 0.3607(8) 0.039(2) Uani d 1.00
C(5) 0.6771(6) 0.1295(4) 0.3193(7) 0.030(1) Uani d 1.00
C(6) 0.7724(5) 0.0817(4) 0.4373(7) 0.031(1) Uani d 1.00
C(7) 0.312(2) -0.4096(7) 0.084(1) 0.110(5) Uani d 1.00
C(8) 0.434(1) -0.4521(7) 0.203(2) 0.090(4) Uani d 1.00
C(9) 0.834(1) 0.272(1) 0.348(2) 0.151(6) Uani d 1.00
C(10) 0.9312(10) 0.2176(9) 0.435(2) 0.114(5) Uani d 1.00
C(11) 0.9998(7) -0.4998(5) 0.4196(8) 0.043(2) Uani d 1.00
C(12) 0.9660(7) -0.0256(5) 0.0018(9) 0.048(2) Uani d 1.00
H(1) 0.2523 -0.4562 0.0690 0.1221 Uiso calc 1.00
H(2) 0.3420 -0.4076 -0.0249 0.1221 Uiso calc 1.00
H(3) 0.5113 -0.4489 0.1481 0.0995 Uiso calc 1.00
H(4) 0.4287 -0.5196 0.2071 0.0995 Uiso calc 1.00
H(5) 0.8678 0.3043 0.2714 0.1567 Uiso calc 1.00
H(6) 0.8101 0.3246 0.4418 0.1567 Uiso calc 1.00
H(7) 0.9910 0.2557 0.5048 0.1271 Uiso calc 1.00
H(8) 0.9822 0.1842 0.3408 0.1271 Uiso calc 1.00

loop_
_atom_type_symbol
_atom_type_oxidation_number
_atom_type_number_in_cell
_atom_type_scat_dispersion_real
_atom_type_scat_dispersion_imag
_atom_type_scat_source
C 0 24 0.003 0.002
;International Tables for Crystallography
(1992, Vol. C, Tables 4.2.6.8 and 6.1.1.1)
;
S 0 16 0.125 0.123
;International Tables for Crystallography
(1992, Vol. C, Tables 4.2.6.8 and 6.1.1.1)
;
H 0 16 0.000 0.000
;International Tables for Crystallography
(1992, Vol. C, Table 6.1.1.2)
;
Cl 0 2 0.148 0.159
;International Tables for Crystallography
(1992, Vol. C, Tables 4.2.6.8 and 6.1.1.1)
;
I 0 6 -0.474 1.812
;International Tables for Crystallography
(1992, Vol. C, Tables 4.2.6.8 and 6.1.1.1)
;

loop_
_geom_angle_atom_site_label_1
_geom_angle_atom_site_label_2
_geom_angle_atom_site_label_3
_geom_angle
_geom_angle_site_symmetry_1
_geom_angle_site_symmetry_2
_geom_angle_site_symmetry_3
_geom_angle_publ_flag
C(1) S(1) C(3) 95.1(3) 1_555 1_555 1_555 yes
C(1) S(2) C(4) 96.0(3) 1_555 1_555 1_555 yes
C(2) S(3) C(5) 94.9(3) 1_555 1_555 1_555 yes
C(2) S(4) C(6) 95.1(3) 1_555 1_555 1_555 yes
C(3) S(5) C(7) 99.1(5) 1_555 1_555 1_555 yes
C(4) S(6) C(8) 97.6(4) 1_555 1_555 1_555 yes
C(5) S(7) C(9) 101.1(4) 1_555 1_555 1_555 yes
C(6) S(8) C(10) 100.3(4) 1_555 1_555 1_555 yes
S(1) C(1) S(2) 115.2(3) 1_555 1_555 1_555 yes
S(1) C(1) C(2) 123.7(4) 1_555 1_555 1_555 yes
S(2) C(1) C(2) 121.0(4) 1_555 1_555 1_555 yes
S(3) C(2) S(4) 116.4(3) 1_555 1_555 1_555 yes
S(3) C(2) C(1) 122.7(4) 1_555 1_555 1_555 yes
S(4) C(2) C(1) 120.6(4) 1_555 1_555 1_555 yes
S(1) C(3) S(5) 120.5(4) 1_555 1_555 1_555 yes
S(1) C(3) C(4) 116.9(4) 1_555 1_555 1_555 yes
S(5) C(3) C(4) 122.6(5) 1_555 1_555 1_555 yes
S(2) C(4) S(6) 121.4(4) 1_555 1_555 1_555 yes
S(2) C(4) C(3) 116.6(4) 1_555 1_555 1_555 yes
S(6) C(4) C(3) 121.8(5) 1_555 1_555 1_555 yes
S(3) C(5) S(7) 115.6(3) 1_555 1_555 1_555 yes
S(3) C(5) C(6) 116.3(4) 1_555 1_555 1_555 yes
S(7) C(5) C(6) 128.1(4) 1_555 1_555 1_555 yes
S(4) C(6) S(8) 114.2(3) 1_555 1_555 1_555 yes
S(4) C(6) C(5) 117.1(4) 1_555 1_555 1_555 yes
S(8) C(6) C(5) 128.7(5) 1_555 1_555 1_555 yes
S(5) C(7) C(8) 119.4(7) 1_555 1_555 1_555 yes
S(5) C(7) H(1) 109(1) 1_555 1_555 1_555 no
S(5) C(7) H(2) 108.4(9) 1_555 1_555 1_555 no
C(8) C(7) H(1) 105(1) 1_555 1_555 1_555 no
C(8) C(7) H(2) 105(1) 1_555 1_555 1_555 no
H(1) C(7) H(2) 108.0(9) 1_555 1_555 1_555 no
S(6) C(8) C(7) 117.2(7) 1_555 1_555 1_555 yes
S(6) C(8) H(3) 108.7(9) 1_555 1_555 1_555 no
S(6) C(8) H(4) 109.7(10) 1_555 1_555 1_555 no
C(7) C(8) H(3) 106(1) 1_555 1_555 1_555 no
C(7) C(8) H(4) 107(1) 1_555 1_555 1_555 no
H(3) C(8) H(4) 107.5(9) 1_555 1_555 1_555 no
S(7) C(9) C(10) 128.7(9) 1_555 1_555 1_555 yes
S(7) C(9) H(5) 107.5(9) 1_555 1_555 1_555 no
S(7) C(9) H(6) 103.7(10) 1_555 1_555 1_555 no
C(10) C(9) H(5) 109(1) 1_555 1_555 1_555 no
C(10) C(9) H(6) 99(1) 1_555 1_555 1_555 no
H(5) C(9) H(6) 105(1) 1_555 1_555 1_555 no
S(8) C(10) C(9) 127.0(8) 1_555 1_555 1_555 yes
S(8) C(10) H(7) 107.1(9) 1_555 1_555 1_555 no
S(8) C(10) H(8) 103.4(9) 1_555 1_555 1_555 no
C(9) C(10) H(7) 110(1) 1_555 1_555 1_555 no
C(9) C(10) H(8) 101(1) 1_555 1_555 1_555 no
H(7) C(10) H(8) 105.0(9) 1_555 1_555 1_555 no
I(1) C(11) I(2) 111.9(3) 1_555 1_555 1_555 yes
I(1) C(11) C(11) 124.6(8) 1_555 1_555 2_746 yes
I(2) C(11) C(11) 123.5(8) 1_555 1_555 2_746 yes
I(3) C(12) C(12) 177.1(10) 1_555 1_555 2_755 yes

loop_
_geom_bond_atom_site_label_1
_geom_bond_atom_site_label_2
_geom_bond_distance
_geom_bond_site_symmetry_1
_geom_bond_site_symmetry_2
_geom_bond_publ_flag
I(1) C(11) 2.136(7) 1_555 1_555 yes
I(2) C(11) 2.138(7) 1_555 1_555 yes
I(3) C(12) 2.087(7) 1_555 1_555 yes
S(1) C(1) 1.732(6) 1_555 1_555 yes
S(1) C(3) 1.731(6) 1_555 1_555 yes
S(2) C(1) 1.718(6) 1_555 1_555 yes
S(2) C(4) 1.717(6) 1_555 1_555 yes
S(3) C(2) 1.719(6) 1_555 1_555 yes
S(3) C(5) 1.746(5) 1_555 1_555 yes
S(4) C(2) 1.711(5) 1_555 1_555 yes
S(4) C(6) 1.735(6) 1_555 1_555 yes
S(5) C(3) 1.743(6) 1_555 1_555 yes
S(5) C(7) 1.81(1) 1_555 1_555 yes
S(6) C(4) 1.737(6) 1_555 1_555 yes
S(6) C(8) 1.79(1) 1_555 1_555 yes
S(7) C(5) 1.738(6) 1_555 1_555 yes
S(7) C(9) 1.776(9) 1_555 1_555 yes
S(8) C(6) 1.744(5) 1_555 1_555 yes
S(8) C(10) 1.757(10) 1_555 1_555 yes
C(1) C(2) 1.387(7) 1_555 1_555 yes
C(3) C(4) 1.361(9) 1_555 1_555 yes
C(5) C(6) 1.351(8) 1_555 1_555 yes
C(7) C(8) 1.48(2) 1_555 1_555 yes
C(9) C(10) 1.28(1) 1_555 1_555 yes
C(11) C(11) 1.28(1) 1_555 2_746 yes
C(12) C(12) 1.08(1) 1_555 2_755 yes

loop_
_geom_contact_atom_site_label_1
_geom_contact_atom_site_label_2
_geom_contact_distance
_geom_contact_site_symmetry_1
_geom_contact_site_symmetry_2
I(1) Cl(1) 3.239(2) 1_555 1_555
I(2) Cl(1) 3.337(2) 1_555 2_745
I(3) Cl(1) 3.092(2) 1_555 1_555
Cl(1) S(7) 3.346(2) 1_555 2_655
Cl(1) S(3) 3.540(2) 1_555 2_655
S(1) S(4) 3.459(2) 1_555 2_656
S(1) C(6) 3.558(6) 1_555 2_656
S(2) S(3) 3.397(2) 1_555 2_656
S(2) C(5) 3.566(6) 1_555 2_656
S(4) S(8) 3.469(2) 1_555 2_756
S(4) C(1) 3.584(6) 1_555 2_656
S(5) S(8) 3.534(3) 1_555 2_656
S(5) S(7) 3.540(3) 1_555 2_655
S(6) S(6) 3.230(4) 1_555 2_646
S(6) S(7) 3.585(3) 1_555 2_656
S(8) S(8) 3.539(4) 1_555 2_756
S(8) C(3) 3.599(6) 1_555 2_656
C(1) C(2) 3.328(7) 1_555 2_656
C(2) C(2) 3.26(1) 1_555 2_656
C(3) C(6) 3.465(8) 1_555 2_656
C(4) C(5) 3.440(8) 1_555 2_656
